data_7710543
loop_
_publ_author_name
'Dankert, Fabian'
'Fischer, Malte'
'Hering-Junghans, Christian'

_publ_section_title
;
 Modulating the reactivity of phosphanylidenephosphoranes towards water
 with Lewis acids
;
_journal_name_full 'Dalton Transactions'
_journal_paper_doi 10.1039/D2DT01575G
_journal_year 2022
_chemical_formula_moiety 'C24 H27 Cl3 Ga O P'
_chemical_formula_sum 'C24 H27 Cl3 Ga O P'
_chemical_formula_weight 538.49
_chemical_properties_physical Air-sensitive,Moisture-sensitive,Hygroscopic
_space_group_crystal_system orthorhombic
_space_group_IT_number 41
_space_group_name_Hall 'A 2 -2ab'
_space_group_name_H-M_alt 'A e a 2'
_atom_sites_solution_hydrogens mixed
_atom_sites_solution_primary dual
_audit_creation_date 2022-03-07
_audit_creation_method
;
Olex2 1.3
(compiled 2020.11.12 svn.r5f609507 for OlexSys, GUI svn.r6226)
;
_audit_update_record
;
2022-04-13 deposited with the CCDC.	2022-06-23 downloaded from the CCDC.
;
_cell_angle_alpha 90
_cell_angle_beta 90
_cell_angle_gamma 90
_cell_formula_units_Z 8
_cell_length_a 19.5931(10)
_cell_length_b 19.2681(9)
_cell_length_c 13.4080(7)
_cell_measurement_reflns_used 24462
_cell_measurement_temperature 150
_cell_measurement_theta_max 29.38
_cell_measurement_theta_min 1.99
_cell_volume 5061.8(4)
_computing_cell_refinement
;
X-Area Recipe 1.37.0.0 (STOE, 2021)
;
_computing_data_collection
;
X-Area WinXpose 2.0.22.0 (STOE, 2016)
;
_computing_data_reduction
;
X-Area Integrate 2.5.1.0 (STOE, 2021)
X-Area LANA 2.6.2.0 (STOE, 2021)
;
_computing_molecular_graphics 'Olex2 1.3 (Dolomanov et al., 2009)'
_computing_publication_material
;
STOE & Cie GmbH, X-Area, software package for collecting single-crystal or
multi-domain crystal data on STOE area-detector diffractometers, for image 
processing, for the correction and scaling of reflection intensities and 
for outlier rejection, version 2.0, Darmstadt 2021
;
_computing_structure_refinement 'SHELXL 2018/3 (Sheldrick, 2015)'
_computing_structure_solution 'SHELXT 2014/4 (Sheldrick, 2014)'
_diffrn_ambient_temperature 150
_diffrn_detector 'image plate (34 cm diameter)'
_diffrn_detector_area_resol_mean 6.67
_diffrn_detector_type 'STOE Imaging Plate'
_diffrn_measured_fraction_theta_full 1.000
_diffrn_measured_fraction_theta_max 1.000
_diffrn_measurement_details
;
 360 frames, detector distance = 100 mm
;
_diffrn_measurement_device '2-circle diffractometer'
_diffrn_measurement_device_type 'STOE IPDS II'
_diffrn_measurement_method 'rotation method, \w scans'
_diffrn_radiation_collimation '0.5 mm diameter, monocapillary'
_diffrn_radiation_monochromator 'plane graphite'
_diffrn_radiation_polarisn_norm 0
_diffrn_radiation_probe x-ray
_diffrn_radiation_type 'Mo K\a'
_diffrn_radiation_wavelength 0.71073
_diffrn_reflns_av_R_equivalents 0.0262
_diffrn_reflns_av_unetI/netI 0.0211
_diffrn_reflns_Laue_measured_fraction_full 1.000
_diffrn_reflns_Laue_measured_fraction_max 1.000
_diffrn_reflns_limit_h_max 25
_diffrn_reflns_limit_h_min -25
_diffrn_reflns_limit_k_max 24
_diffrn_reflns_limit_k_min -24
_diffrn_reflns_limit_l_max 17
_diffrn_reflns_limit_l_min -17
_diffrn_reflns_number 36150
_diffrn_reflns_point_group_measured_fraction_full 0.961
_diffrn_reflns_point_group_measured_fraction_max 0.967
_diffrn_reflns_theta_full 25.242
_diffrn_reflns_theta_max 27.498
_diffrn_reflns_theta_min 2.079
_diffrn_source 'sealed X-ray tube, 12 x 0.4 mm long-fine focus'
_diffrn_source_current 30
_diffrn_source_power 1.500
_diffrn_source_voltage 50
_exptl_absorpt_coefficient_mu 1.481
_exptl_absorpt_correction_T_max 0.6297
_exptl_absorpt_correction_T_min 0.5555
_exptl_absorpt_correction_type multi-scan
_exptl_absorpt_process_details
;
STOE LANA, absorption correction by scaling of reflection intensities.
J. Koziskova, F. Hahn, J. Richter, J. Kozisek, "Comparison of different
absorption corrections on the model structure of tetrakis(\m~2~-acetato)-
diaqua-di-copper(II)", Acta Chimica Slovaca, vol. 9, no. 2, 2016, pp. 136 - 140.
Afterwards a spherical absorption correction was performed within STOE LANA.
;
_exptl_crystal_colour colourless
_exptl_crystal_colour_primary colourless
_exptl_crystal_density_diffrn 1.413
_exptl_crystal_density_method 'not measured'
_exptl_crystal_description block
_exptl_crystal_F_000 2208
_exptl_crystal_size_max 0.29
_exptl_crystal_size_mid 0.27
_exptl_crystal_size_min 0.23
_exptl_crystal_size_rad 0.078
_refine_diff_density_max 0.458
_refine_diff_density_min -0.155
_refine_diff_density_rms 0.057
_refine_ls_abs_structure_details
;
 Refined as an inversion twin.
;
_refine_ls_abs_structure_Flack 0.066(10)
_refine_ls_extinction_method none
_refine_ls_goodness_of_fit_ref 0.997
_refine_ls_hydrogen_treatment mixed
_refine_ls_matrix_type full
_refine_ls_number_parameters 286
_refine_ls_number_reflns 5634
_refine_ls_number_restraints 1
_refine_ls_restrained_S_all 0.997
_refine_ls_R_factor_all 0.0293
_refine_ls_R_factor_gt 0.0250
_refine_ls_shift/su_max 0.001
_refine_ls_shift/su_mean 0.000
_refine_ls_structure_factor_coef Fsqd
_refine_ls_weighting_details 'w=1/[\s^2^(Fo^2^)+(0.0404P)^2^] where P=(Fo^2^+2Fc^2^)/3'
_refine_ls_weighting_scheme calc
_refine_ls_wR_factor_gt 0.0590
_refine_ls_wR_factor_ref 0.0597
_reflns_d_resolution_high 0.728
_reflns_d_resolution_low 11.006
_reflns_Friedel_coverage 0.853
_reflns_Friedel_fraction_full 0.919
_reflns_Friedel_fraction_max 0.932
_reflns_limit_h_max 18
_reflns_limit_h_min -18
_reflns_limit_k_max 26
_reflns_limit_k_min -26
_reflns_limit_l_max 26
_reflns_limit_l_min -26
_reflns_number_gt 4974
_reflns_number_total 5634
_reflns_threshold_expression I>4u(I)
_cod_data_source_file d2dt01575g2.cif
_cod_data_source_block ks1568_cmpd_3MesTer
_cod_original_sg_symbol_Hall 'A 2 -2ac'
_cod_database_code 7710543
_shelx_shelxl_version_number 2018/3
_shelx_space_group_comment
;
The symmetry employed for this shelxl refinement is uniquely defined
by the following loop, which should always be used as a source of
symmetry information in preference to the above space-group names.
They are only intended as comments.
;
_shelx_estimated_absorpt_t_max 0.727
_shelx_estimated_absorpt_t_min 0.673
_olex2_refinement_description
;
1. Twinned data refinement
 Scales: 0.934(10)
 0.066(10)
2. Fixed Uiso
 At 1.2 times of:
  All C(H) groups
 At 1.5 times of:
  All C(H,H,H) groups
3.a Aromatic/amide H refined with riding coordinates:
 C5(H5), C9(H9), C20(H20), C3(H3), C18(H18), C4(H4), C11(H11)
3.b Idealised Me refined as rotating group:
 C13(H13A,H13B,H13C), C14(H14A,H14B,H14C), C22(H22A,H22B,H22C), C24(H24A,H24B,
 H24C), C23(H23A,H23B,H23C), C15(H15A,H15B,H15C)
;
_olex2_submission_special_instructions 'No special instructions were received'
_stoe_detector_distance '100.0 mm'
_stoe_detector_pixelsize_x '0.150 mm'
_stoe_detector_pixelsize_y '0.150 mm'
_stoe_detector_size_x '34.0 cm'
_stoe_detector_size_y '34.0 cm'
_stoe_evaluation_integration_a 12.0
_stoe_evaluation_integration_b 0.0
_stoe_evaluation_integration_ems 0.012
_stoe_evaluation_lana_bis_l_even_max -
_stoe_evaluation_lana_bis_l_odd_max -
_stoe_evaluation_lana_bos_l_even_max 4
_stoe_evaluation_lana_bos_l_odd_max 1
_stoe_evaluation_lana_completeness 99.1
_stoe_evaluation_lana_dxs_max_order -
_stoe_evaluation_lana_dys_max_order -
_stoe_evaluation_lana_fs_max_order 3
_stoe_evaluation_lana_max_2theta_available 58.5
_stoe_evaluation_lana_max_2theta_desired 58.5
_stoe_evaluation_lana_mean_redundancy 6.0
_stoe_evaluation_lana_number_refls_after_or 43959
_stoe_evaluation_lana_number_refls_outliers 4868
_stoe_evaluation_lana_number_refls_total 48827
_stoe_evaluation_lana_number_refls_unique 7310
_stoe_evaluation_lana_number_refls_written 43959
_stoe_evaluation_lana_or_c1 0.035
_stoe_evaluation_lana_or_c2 0
_stoe_evaluation_lana_or_c3 0
_stoe_evaluation_lana_or_c4 0.7
_stoe_evaluation_lana_point_group mm2
_stoe_evaluation_lana_table
;
#----------------------------------------------------------------------------
2Theta           6.2   12.4   18.6   24.8   31.0   37.2   43.4   49.6   55.8
#----------------------------------------------------------------------------
<Resolution>    5.88   3.14   2.15   1.64   1.32   1.11   0.96   0.85   0.76
N(total)         219    945   1861   3231   5036   6807   8725  10814  11189
<Redundancy>     4.5    5.0    5.3    5.4    5.6    5.7    6.1    6.3    6.4
Complet. [%%]   100.0  100.0  100.0  100.0  100.0  100.0  100.0  100.0   96.5
<I/sigma>      299.3  198.6  107.4   69.8   32.4   19.1    9.8    4.9    2.1
R(int)         0.011  0.020  0.019  0.019  0.023  0.032  0.046  0.079  0.141
#----------------------------------------------------------------------------
;
_stoe_measurement_identifier ks1568
_stoe_measurement_max_exposure_per_frame '120.0 s'
_stoe_measurement_mean_exposure_per_frame '120.0 s'
_stoe_measurement_min_exposure_per_frame '120.0 s'
_stoe_measurement_total_exposure_time '12.0 h'
_stoe_measurement_total_frame_number 360
_stoe_measurement_total_run_number 3
_stoe_measurement_tube_power '1.5 kW'

loop_
_space_group_symop_operation_xyz
'x, y, z'
'-x, -y, z'
'x+1/2, -y+1/2, z'
'-x+1/2, y+1/2, z'
'x, y+1/2, z+1/2'
'-x, -y+1/2, z+1/2'
'x+1/2, -y+1, z+1/2'
'-x+1/2, y+1, z+1/2'

loop_
_atom_site_label
_atom_site_type_symbol
_atom_site_fract_x
_atom_site_fract_y
_atom_site_fract_z
_atom_site_U_iso_or_equiv
_atom_site_adp_type
_atom_site_occupancy
_atom_site_site_symmetry_order
_atom_site_calc_flag
_atom_site_refinement_flags_posn
_atom_site_refinement_flags_adp
_atom_site_refinement_flags_occupancy
_atom_site_disorder_assembly
_atom_site_disorder_group
Ga1 Ga 0.73408(2) 0.72393(2) 0.33944(3) 0.03055(9) Uani 1 1 d . . . . .
P1 P 0.65311(3) 0.71626(3) 0.53876(5) 0.02269(14) Uani 1 1 d . . . . .
Cl3 Cl 0.82013(4) 0.70879(4) 0.43631(7) 0.03913(17) Uani 1 1 d . . . . .
Cl1 Cl 0.73669(4) 0.82038(5) 0.25858(7) 0.0492(2) Uani 1 1 d . . . . .
Cl2 Cl 0.71594(5) 0.63962(6) 0.23827(8) 0.0594(3) Uani 1 1 d . . . . .
O1 O 0.65961(10) 0.72759(10) 0.42661(17) 0.0341(5) Uani 1 1 d . . . . .
C2 C 0.54459(14) 0.62887(13) 0.5792(2) 0.0237(5) Uani 1 1 d . . . . .
C8 C 0.54367(14) 0.86077(13) 0.4845(2) 0.0256(6) Uani 1 1 d . . . . .
C21 C 0.60358(14) 0.54610(13) 0.4633(2) 0.0279(6) Uani 1 1 d . . . . .
C5 C 0.45461(15) 0.73937(14) 0.6098(2) 0.0285(6) Uani 1 1 d . . . . .
H5 H 0.424045 0.775517 0.620644 0.034 Uiso 1 1 calc R U . . .
C1 C 0.56732(13) 0.69835(13) 0.57247(19) 0.0213(5) Uani 1 1 d . . . . .
C16 C 0.59362(13) 0.56992(12) 0.5612(2) 0.0248(5) Uani 1 1 d . . . . .
C12 C 0.56965(13) 0.86296(13) 0.6622(2) 0.0254(5) Uani 1 1 d . . . . .
C9 C 0.56514(14) 0.92933(14) 0.4785(2) 0.0297(6) Uani 1 1 d . . . . .
H9 H 0.563482 0.951736 0.417140 0.036 Uiso 1 1 calc R U . . .
C20 C 0.65152(14) 0.49394(14) 0.4482(2) 0.0310(6) Uani 1 1 d . . . . .
H20 H 0.659019 0.477987 0.383672 0.037 Uiso 1 1 calc R U . . .
C19 C 0.68846(14) 0.46487(13) 0.5255(2) 0.0301(6) Uani 1 1 d . . . . .
C17 C 0.62871(13) 0.54063(13) 0.6412(2) 0.0258(6) Uani 1 1 d . . . . .
C13 C 0.57261(16) 0.82760(14) 0.7619(2) 0.0330(6) Uani 1 1 d . . . . .
H13A H 0.527707 0.812413 0.780406 0.049 Uiso 1 1 calc R U . . .
H13B H 0.589495 0.859516 0.811002 0.049 Uiso 1 1 calc R U . . .
H13C H 0.602542 0.788244 0.757929 0.049 Uiso 1 1 calc R U . . .
C14 C 0.51719(16) 0.82458(14) 0.3932(2) 0.0333(6) Uani 1 1 d . . . . .
H14A H 0.469706 0.813942 0.402008 0.050 Uiso 1 1 calc R U . . .
H14B H 0.542289 0.782395 0.382895 0.050 Uiso 1 1 calc R U . . .
H14C H 0.522651 0.854277 0.336247 0.050 Uiso 1 1 calc R U . . .
C7 C 0.54570(14) 0.82795(12) 0.5773(2) 0.0232(6) Uani 1 1 d . . . . .
C3 C 0.47673(15) 0.61675(13) 0.6015(2) 0.0296(6) Uani 1 1 d . . . . .
H3 H 0.460800 0.571412 0.606386 0.035 Uiso 1 1 calc R U . . .
C18 C 0.67648(14) 0.48840(13) 0.6214(2) 0.0288(6) Uani 1 1 d . . . . .
H18 H 0.700801 0.469027 0.674032 0.035 Uiso 1 1 calc R U . . .
C6 C 0.52179(13) 0.75396(12) 0.5871(2) 0.0226(6) Uani 1 1 d . . . . .
C4 C 0.43242(14) 0.67150(15) 0.6167(3) 0.0323(7) Uani 1 1 d . . . . .
H4 H 0.386926 0.662527 0.631671 0.039 Uiso 1 1 calc R U . . .
C11 C 0.59080(14) 0.93148(14) 0.6519(2) 0.0300(6) Uani 1 1 d . . . . .
H11 H 0.606655 0.955137 0.707724 0.036 Uiso 1 1 calc R U . . .
C10 C 0.58898(14) 0.96559(13) 0.5610(2) 0.0312(6) Uani 1 1 d . . . . .
C22 C 0.61609(16) 0.56287(15) 0.7469(2) 0.0363(7) Uani 1 1 d . . . . .
H22A H 0.622045 0.612188 0.752264 0.055 Uiso 1 1 calc R U . . .
H22B H 0.647822 0.539849 0.790274 0.055 Uiso 1 1 calc R U . . .
H22C H 0.570336 0.550814 0.765757 0.055 Uiso 1 1 calc R U . . .
C24 C 0.73928(17) 0.40787(16) 0.5061(3) 0.0417(8) Uani 1 1 d . . . . .
H24A H 0.715709 0.364407 0.499830 0.063 Uiso 1 1 calc R U . . .
H24B H 0.770949 0.405333 0.560620 0.063 Uiso 1 1 calc R U . . .
H24C H 0.763607 0.417499 0.445513 0.063 Uiso 1 1 calc R U . . .
C23 C 0.56328(15) 0.57542(15) 0.3773(2) 0.0355(6) Uani 1 1 d . . . . .
H23A H 0.515487 0.567647 0.388456 0.053 Uiso 1 1 calc R U . . .
H23B H 0.576917 0.552936 0.316585 0.053 Uiso 1 1 calc R U . . .
H23C H 0.571752 0.624358 0.372074 0.053 Uiso 1 1 calc R U . . .
C15 C 0.61343(17) 1.04003(15) 0.5517(3) 0.0437(8) Uani 1 1 d . . . . .
H15A H 0.662283 1.041313 0.556977 0.066 Uiso 1 1 calc R U . . .
H15B H 0.593725 1.067428 0.604152 0.066 Uiso 1 1 calc R U . . .
H15C H 0.599765 1.058436 0.488283 0.066 Uiso 1 1 calc R U . . .
H1A H 0.6706(14) 0.7681(12) 0.579(2) 0.015(7) Uiso 1 1 d . . . . .
H1B H 0.6898(14) 0.6675(14) 0.566(2) 0.019(7) Uiso 1 1 d . . . . .

loop_
_atom_site_aniso_label
_atom_site_aniso_U_11
_atom_site_aniso_U_22
_atom_site_aniso_U_33
_atom_site_aniso_U_23
_atom_site_aniso_U_13
_atom_site_aniso_U_12
Ga1 0.02402(14) 0.04344(16) 0.02419(15) -0.00085(15) 0.00250(14) 0.00034(12)
P1 0.0199(3) 0.0228(3) 0.0253(3) -0.0009(3) 0.0009(3) -0.0009(2)
Cl3 0.0280(4) 0.0504(4) 0.0390(4) 0.0047(4) -0.0045(3) 0.0042(3)
Cl1 0.0456(5) 0.0613(5) 0.0407(5) 0.0198(4) -0.0004(4) 0.0024(4)
Cl2 0.0562(5) 0.0750(6) 0.0469(5) -0.0294(5) 0.0076(5) -0.0120(5)
O1 0.0232(10) 0.0510(12) 0.0282(11) 0.0039(10) 0.0037(9) 0.0031(8)
C2 0.0265(14) 0.0216(11) 0.0230(13) 0.0002(10) -0.0016(10) -0.0005(10)
C8 0.0233(12) 0.0239(12) 0.0296(14) -0.0010(11) -0.0011(11) 0.0027(10)
C21 0.0293(13) 0.0231(12) 0.0315(15) -0.0032(11) -0.0036(11) -0.0031(10)
C5 0.0250(14) 0.0269(13) 0.0338(17) -0.0010(12) 0.0011(12) 0.0032(11)
C1 0.0200(12) 0.0214(11) 0.0225(13) 0.0003(10) 0.0008(10) -0.0019(10)
C16 0.0242(12) 0.0174(11) 0.0328(15) -0.0012(11) 0.0019(11) -0.0029(9)
C12 0.0255(13) 0.0245(12) 0.0261(14) -0.0018(11) 0.0015(11) 0.0057(10)
C9 0.0310(14) 0.0269(13) 0.0312(15) 0.0057(12) -0.0031(12) 0.0010(11)
C20 0.0354(15) 0.0268(13) 0.0309(16) -0.0085(12) 0.0026(12) -0.0013(11)
C19 0.0256(13) 0.0225(12) 0.0422(18) -0.0036(12) 0.0019(12) -0.0013(10)
C17 0.0268(12) 0.0204(12) 0.0303(15) 0.0000(11) 0.0006(12) -0.0050(10)
C13 0.0398(16) 0.0323(14) 0.0268(15) -0.0031(12) 0.0006(13) 0.0024(12)
C14 0.0362(15) 0.0312(13) 0.0325(16) 0.0005(12) -0.0065(13) 0.0000(12)
C7 0.0208(13) 0.0204(11) 0.0283(15) -0.0021(10) 0.0015(10) 0.0032(10)
C3 0.0289(14) 0.0225(12) 0.0373(16) 0.0007(12) 0.0024(12) -0.0069(11)
C18 0.0296(13) 0.0225(12) 0.0344(15) 0.0035(11) -0.0040(13) -0.0015(10)
C6 0.0255(14) 0.0201(11) 0.0220(13) -0.0004(11) -0.0016(10) -0.0005(12)
C4 0.0208(13) 0.0336(14) 0.0426(19) -0.0009(13) 0.0043(13) -0.0034(11)
C11 0.0322(13) 0.0250(13) 0.0329(15) -0.0076(12) -0.0038(12) -0.0009(11)
C10 0.0309(13) 0.0216(12) 0.0412(17) -0.0019(12) -0.0033(13) -0.0009(11)
C22 0.0439(17) 0.0349(15) 0.0303(16) 0.0021(13) 0.0001(14) 0.0033(13)
C24 0.0370(17) 0.0350(15) 0.053(2) -0.0067(15) 0.0022(15) 0.0076(13)
C23 0.0402(16) 0.0329(14) 0.0333(15) -0.0033(13) -0.0050(13) 0.0031(12)
C15 0.0498(19) 0.0251(14) 0.056(2) 0.0026(15) -0.0093(18) -0.0076(13)

loop_
_atom_type_symbol
_atom_type_description
_atom_type_scat_dispersion_real
_atom_type_scat_dispersion_imag
_atom_type_scat_source
C C 0.0033 0.0016 'International Tables Vol C Tables 4.2.6.8 and 6.1.1.4'
H H 0.0000 0.0000 'International Tables Vol C Tables 4.2.6.8 and 6.1.1.4'
Cl Cl 0.1484 0.1585 'International Tables Vol C Tables 4.2.6.8 and 6.1.1.4'
Ga Ga 0.2307 1.6083 'International Tables Vol C Tables 4.2.6.8 and 6.1.1.4'
O O 0.0106 0.0060 'International Tables Vol C Tables 4.2.6.8 and 6.1.1.4'
P P 0.1023 0.0942 'International Tables Vol C Tables 4.2.6.8 and 6.1.1.4'

loop_
_geom_angle_atom_site_label_1
_geom_angle_atom_site_label_2
_geom_angle_atom_site_label_3
_geom_angle
_geom_angle_site_symmetry_1
_geom_angle_site_symmetry_3
_geom_angle_publ_flag
Cl3 Ga1 Cl1 113.78(3) . . ?
Cl2 Ga1 Cl3 114.17(4) . . ?
Cl2 Ga1 Cl1 109.82(5) . . ?
O1 Ga1 Cl3 103.86(7) . . ?
O1 Ga1 Cl1 107.50(7) . . ?
O1 Ga1 Cl2 107.10(7) . . ?
O1 P1 C1 110.98(12) . . ?
O1 P1 H1A 107.8(14) . . ?
O1 P1 H1B 110.7(13) . . ?
C1 P1 H1A 108.7(14) . . ?
C1 P1 H1B 109.0(13) . . ?
H1A P1 H1B 109.6(19) . . ?
P1 O1 Ga1 132.51(13) . . ?
C1 C2 C16 120.2(2) . . ?
C3 C2 C1 118.5(2) . . ?
C3 C2 C16 121.4(2) . . ?
C9 C8 C14 119.9(3) . . ?
C9 C8 C7 118.3(3) . . ?
C7 C8 C14 121.8(2) . . ?
C16 C21 C23 121.3(2) . . ?
C20 C21 C16 117.7(3) . . ?
C20 C21 C23 120.9(3) . . ?
C6 C5 H5 119.7 . . ?
C6 C5 C4 120.5(3) . . ?
C4 C5 H5 119.7 . . ?
C2 C1 P1 119.9(2) . . ?
C6 C1 P1 119.20(18) . . ?
C6 C1 C2 120.8(2) . . ?
C21 C16 C2 119.0(2) . . ?
C17 C16 C2 119.8(2) . . ?
C17 C16 C21 121.2(2) . . ?
C7 C12 C13 121.1(2) . . ?
C11 C12 C13 120.6(3) . . ?
C11 C12 C7 118.4(3) . . ?
C8 C9 H9 118.8 . . ?
C10 C9 C8 122.3(3) . . ?
C10 C9 H9 118.8 . . ?
C21 C20 H20 118.7 . . ?
C19 C20 C21 122.5(3) . . ?
C19 C20 H20 118.7 . . ?
C20 C19 C18 118.3(2) . . ?
C20 C19 C24 120.9(3) . . ?
C18 C19 C24 120.8(3) . . ?
C16 C17 C18 118.4(3) . . ?
C16 C17 C22 122.0(2) . . ?
C18 C17 C22 119.6(3) . . ?
C12 C13 H13A 109.5 . . ?
C12 C13 H13B 109.5 . . ?
C12 C13 H13C 109.5 . . ?
H13A C13 H13B 109.5 . . ?
H13A C13 H13C 109.5 . . ?
H13B C13 H13C 109.5 . . ?
C8 C14 H14A 109.5 . . ?
C8 C14 H14B 109.5 . . ?
C8 C14 H14C 109.5 . . ?
H14A C14 H14B 109.5 . . ?
H14A C14 H14C 109.5 . . ?
H14B C14 H14C 109.5 . . ?
C8 C7 C12 120.9(2) . . ?
C8 C7 C6 119.8(2) . . ?
C12 C7 C6 119.2(2) . . ?
C2 C3 H3 119.8 . . ?
C4 C3 C2 120.5(2) . . ?
C4 C3 H3 119.8 . . ?
C19 C18 C17 121.7(3) . . ?
C19 C18 H18 119.2 . . ?
C17 C18 H18 119.2 . . ?
C5 C6 C1 118.7(2) . . ?
C5 C6 C7 120.6(2) . . ?
C1 C6 C7 120.7(2) . . ?
C5 C4 H4 119.5 . . ?
C3 C4 C5 121.0(3) . . ?
C3 C4 H4 119.5 . . ?
C12 C11 H11 119.0 . . ?
C10 C11 C12 122.0(3) . . ?
C10 C11 H11 119.0 . . ?
C9 C10 C15 121.1(3) . . ?
C11 C10 C9 118.1(2) . . ?
C11 C10 C15 120.8(3) . . ?
C17 C22 H22A 109.5 . . ?
C17 C22 H22B 109.5 . . ?
C17 C22 H22C 109.5 . . ?
H22A C22 H22B 109.5 . . ?
H22A C22 H22C 109.5 . . ?
H22B C22 H22C 109.5 . . ?
C19 C24 H24A 109.5 . . ?
C19 C24 H24B 109.5 . . ?
C19 C24 H24C 109.5 . . ?
H24A C24 H24B 109.5 . . ?
H24A C24 H24C 109.5 . . ?
H24B C24 H24C 109.5 . . ?
C21 C23 H23A 109.5 . . ?
C21 C23 H23B 109.5 . . ?
C21 C23 H23C 109.5 . . ?
H23A C23 H23B 109.5 . . ?
H23A C23 H23C 109.5 . . ?
H23B C23 H23C 109.5 . . ?
C10 C15 H15A 109.5 . . ?
C10 C15 H15B 109.5 . . ?
C10 C15 H15C 109.5 . . ?
H15A C15 H15B 109.5 . . ?
H15A C15 H15C 109.5 . . ?
H15B C15 H15C 109.5 . . ?

loop_
_geom_bond_atom_site_label_1
_geom_bond_atom_site_label_2
_geom_bond_distance
_geom_bond_site_symmetry_2
_geom_bond_publ_flag
Ga1 Cl3 2.1481(8) . ?
Ga1 Cl1 2.1520(9) . ?
Ga1 Cl2 2.1461(10) . ?
Ga1 O1 1.871(2) . ?
P1 O1 1.525(2) . ?
P1 C1 1.774(3) . ?
P1 H1A 1.19(3) . ?
P1 H1B 1.24(3) . ?
C2 C1 1.414(3) . ?
C2 C16 1.507(4) . ?
C2 C3 1.383(4) . ?
C8 C9 1.389(4) . ?
C8 C14 1.502(4) . ?
C8 C7 1.396(4) . ?
C21 C16 1.405(4) . ?
C21 C20 1.390(4) . ?
C21 C23 1.507(4) . ?
C5 H5 0.9300 . ?
C5 C6 1.380(4) . ?
C5 C4 1.381(4) . ?
C1 C6 1.408(4) . ?
C16 C17 1.393(4) . ?
C12 C13 1.501(4) . ?
C12 C7 1.404(4) . ?
C12 C11 1.391(4) . ?
C9 H9 0.9300 . ?
C9 C10 1.389(4) . ?
C20 H20 0.9300 . ?
C20 C19 1.382(4) . ?
C19 C18 1.384(4) . ?
C19 C24 1.505(4) . ?
C17 C18 1.400(4) . ?
C17 C22 1.501(4) . ?
C13 H13A 0.9600 . ?
C13 H13B 0.9600 . ?
C13 H13C 0.9600 . ?
C14 H14A 0.9600 . ?
C14 H14B 0.9600 . ?
C14 H14C 0.9600 . ?
C7 C6 1.506(3) . ?
C3 H3 0.9300 . ?
C3 C4 1.381(4) . ?
C18 H18 0.9300 . ?
C4 H4 0.9300 . ?
C11 H11 0.9300 . ?
C11 C10 1.386(4) . ?
C10 C15 1.517(4) . ?
C22 H22A 0.9600 . ?
C22 H22B 0.9600 . ?
C22 H22C 0.9600 . ?
C24 H24A 0.9600 . ?
C24 H24B 0.9600 . ?
C24 H24C 0.9600 . ?
C23 H23A 0.9600 . ?
C23 H23B 0.9600 . ?
C23 H23C 0.9600 . ?
C15 H15A 0.9600 . ?
C15 H15B 0.9600 . ?
C15 H15C 0.9600 . ?

loop_
_geom_torsion_atom_site_label_1
_geom_torsion_atom_site_label_2
_geom_torsion_atom_site_label_3
_geom_torsion_atom_site_label_4
_geom_torsion
_geom_torsion_site_symmetry_1
_geom_torsion_site_symmetry_2
_geom_torsion_site_symmetry_3
_geom_torsion_site_symmetry_4
_geom_torsion_publ_flag
P1 C1 C6 C5 177.7(2) . . . . ?
P1 C1 C6 C7 -1.7(4) . . . . ?
Cl3 Ga1 O1 P1 -5.72(18) . . . . ?
Cl1 Ga1 O1 P1 -126.61(15) . . . . ?
Cl2 Ga1 O1 P1 115.42(16) . . . . ?
O1 P1 C1 C2 93.3(2) . . . . ?
O1 P1 C1 C6 -83.4(2) . . . . ?
C2 C1 C6 C5 1.0(4) . . . . ?
C2 C1 C6 C7 -178.4(3) . . . . ?
C2 C16 C17 C18 -176.7(2) . . . . ?
C2 C16 C17 C22 4.0(4) . . . . ?
C2 C3 C4 C5 0.1(5) . . . . ?
C8 C9 C10 C11 -0.3(4) . . . . ?
C8 C9 C10 C15 178.8(3) . . . . ?
C8 C7 C6 C5 -90.7(3) . . . . ?
C8 C7 C6 C1 88.8(3) . . . . ?
C21 C16 C17 C18 2.5(4) . . . . ?
C21 C16 C17 C22 -176.8(2) . . . . ?
C21 C20 C19 C18 0.6(4) . . . . ?
C21 C20 C19 C24 179.2(3) . . . . ?
C1 P1 O1 Ga1 -160.47(15) . . . . ?
C1 C2 C16 C21 -87.1(3) . . . . ?
C1 C2 C16 C17 92.1(3) . . . . ?
C1 C2 C3 C4 0.1(4) . . . . ?
C16 C2 C1 P1 2.0(3) . . . . ?
C16 C2 C1 C6 178.7(2) . . . . ?
C16 C2 C3 C4 -179.2(3) . . . . ?
C16 C21 C20 C19 0.7(4) . . . . ?
C16 C17 C18 C19 -1.1(4) . . . . ?
C12 C7 C6 C5 89.2(3) . . . . ?
C12 C7 C6 C1 -91.4(3) . . . . ?
C12 C11 C10 C9 0.0(4) . . . . ?
C12 C11 C10 C15 -179.1(3) . . . . ?
C9 C8 C7 C12 -0.8(4) . . . . ?
C9 C8 C7 C6 179.0(2) . . . . ?
C20 C21 C16 C2 177.0(2) . . . . ?
C20 C21 C16 C17 -2.3(4) . . . . ?
C20 C19 C18 C17 -0.4(4) . . . . ?
C13 C12 C7 C8 -179.3(3) . . . . ?
C13 C12 C7 C6 0.8(4) . . . . ?
C13 C12 C11 C10 179.7(3) . . . . ?
C14 C8 C9 C10 178.9(3) . . . . ?
C14 C8 C7 C12 -179.0(3) . . . . ?
C14 C8 C7 C6 0.8(4) . . . . ?
C7 C8 C9 C10 0.7(4) . . . . ?
C7 C12 C11 C10 -0.1(4) . . . . ?
C3 C2 C1 P1 -177.3(2) . . . . ?
C3 C2 C1 C6 -0.6(4) . . . . ?
C3 C2 C16 C21 92.2(3) . . . . ?
C3 C2 C16 C17 -88.6(3) . . . . ?
C6 C5 C4 C3 0.4(5) . . . . ?
C4 C5 C6 C1 -0.9(4) . . . . ?
C4 C5 C6 C7 178.6(3) . . . . ?
C11 C12 C7 C8 0.5(4) . . . . ?
C11 C12 C7 C6 -179.3(2) . . . . ?
C22 C17 C18 C19 178.2(3) . . . . ?
C24 C19 C18 C17 -179.0(3) . . . . ?
C23 C21 C16 C2 -3.6(4) . . . . ?
C23 C21 C16 C17 177.1(2) . . . . ?
C23 C21 C20 C19 -178.7(3) . . . . ?

loop_
_twin_individual_id
_twin_individual_mass_fraction_refined
1 0.934(10)
2 0.066(10)
